data_2022114
loop_
_publ_author_name
'Senior, Levi'
'Linden, Anthony'

_publ_section_title
;
 Halobismuth(III) salts with substituted aminopyridinium cations
;
_journal_coeditor_code FP3085
_journal_issue 6
_journal_name_full 'Acta Crystallographica Section C'
_journal_page_first
;
;
_journal_paper_doi 10.1107/S2053229620006130
_journal_volume 76
_journal_year 2020
_chemical_formula_iupac '(C6 H9 N2)4 [Bi2 Cl10]'
_chemical_formula_moiety '4(C6 H9 N2 1+), Bi2 Cl10 4-'
_chemical_formula_sum 'C24 H36 Bi2 Cl10 N8'
_chemical_formula_weight 1209.07
_chemical_name_systematic
;
Tetrakis(2-amino-3-methylpyridinium)
di-\m-chlorido-bis[tetrachloridobismuth(III)]
;
_space_group_crystal_system triclinic
_space_group_IT_number 2
_space_group_name_Hall '-P 1'
_space_group_name_H-M_alt 'P -1'
_atom_sites_solution_hydrogens geom
_atom_sites_solution_primary dual
_atom_sites_solution_secondary difmap
_audit_creation_method SHELXL-2018/3
_cell_angle_alpha 76.784(3)
_cell_angle_beta 87.111(3)
_cell_angle_gamma 88.514(3)
_cell_formula_units_Z 1
_cell_length_a 8.8144(3)
_cell_length_b 8.9982(3)
_cell_length_c 12.3440(4)
_cell_measurement_reflns_used 6026
_cell_measurement_temperature 160(2)
_cell_measurement_theta_max 29.2010
_cell_measurement_theta_min 3.1730
_cell_volume 951.80(6)
_computing_cell_refinement
;
CrysAlis PRO (Rigaku OD, 2018)
;
_computing_data_collection
;
CrysAlis PRO (Rigaku OD, 2018)
;
_computing_data_reduction
;
CrysAlis PRO (Rigaku OD, 2018)
;
_computing_molecular_graphics
;
OLEX2 (Dolomanov <i>et al.</i>, 2009) and Mercury (Macrae <i>et al.</i>,
2020)
;
_computing_publication_material
;
SHELXL2018 (Sheldrick, 2015b) and PLATON (Spek, 2015,
2020)
;
_computing_structure_refinement
;
SHELXL2018 (Sheldrick, 2015b)
;
_computing_structure_solution
;
SHELXT2018 (Sheldrick, 2015a)
;
_diffrn_ambient_temperature 160(2)
_diffrn_detector 'CCD area detector'
_diffrn_detector_area_resol_mean 10.3801
_diffrn_measured_fraction_theta_full 0.999
_diffrn_measured_fraction_theta_max 0.842
_diffrn_measurement_device 'four-circle \k-geometry diffractometer'
_diffrn_measurement_device_type 'Oxford Diffraction SuperNova dual radiation'
_diffrn_measurement_method '\w scans'
_diffrn_radiation_monochromator mirror
_diffrn_radiation_probe x-ray
_diffrn_radiation_type 'Mo K\a'
_diffrn_radiation_wavelength 0.71073
_diffrn_reflns_av_R_equivalents 0.0258
_diffrn_reflns_av_unetI/netI 0.0428
_diffrn_reflns_limit_h_max 11
_diffrn_reflns_limit_h_min -11
_diffrn_reflns_limit_k_max 11
_diffrn_reflns_limit_k_min -10
_diffrn_reflns_limit_l_max 16
_diffrn_reflns_limit_l_min -11
_diffrn_reflns_number 8469
_diffrn_reflns_theta_full 25.242
_diffrn_reflns_theta_max 29.469
_diffrn_reflns_theta_min 2.806
_diffrn_source 'micro-focus sealed X-ray tube'
_exptl_absorpt_coefficient_mu 9.964
_exptl_absorpt_correction_T_max 1.000
_exptl_absorpt_correction_T_min 0.660
_exptl_absorpt_correction_type gaussian
_exptl_absorpt_process_details
;
(CrysAlis PRO; Rigaku OD, 2018)
;
_exptl_crystal_colour colourless
_exptl_crystal_density_diffrn 2.109
_exptl_crystal_description block
_exptl_crystal_F_000 572
_exptl_crystal_size_max 0.25
_exptl_crystal_size_mid 0.15
_exptl_crystal_size_min 0.07
_refine_diff_density_max 0.894
_refine_diff_density_min -1.033
_refine_ls_extinction_method none
_refine_ls_goodness_of_fit_ref 1.024
_refine_ls_hydrogen_treatment constr
_refine_ls_matrix_type full
_refine_ls_number_parameters 201
_refine_ls_number_reflns 4463
_refine_ls_number_restraints 54
_refine_ls_restrained_S_all 1.023
_refine_ls_R_factor_all 0.0277
_refine_ls_R_factor_gt 0.0241
_refine_ls_shift/su_max 0.000
_refine_ls_shift/su_mean 0.000
_refine_ls_structure_factor_coef Fsqd
_refine_ls_weighting_details 'w=1/[\s^2^(Fo^2^)+(0.0150P)^2^] where P=(Fo^2^+2Fc^2^)/3'
_refine_ls_weighting_scheme calc
_refine_ls_wR_factor_gt 0.0469
_refine_ls_wR_factor_ref 0.0486
_reflns_number_gt 4137
_reflns_number_total 4463
_reflns_threshold_expression 'I > 2\s(I)'
_cod_data_source_file fp3085sup1.cif
_cod_data_source_block 2
_cod_database_code 2022114
_shelx_space_group_comment
;
The symmetry employed for this shelxl refinement is uniquely defined
by the following loop, which should always be used as a source of
symmetry information in preference to the above space-group names.
They are only intended as comments.
;
_shelx_estimated_absorpt_t_min 0.190
_shelx_estimated_absorpt_t_max 0.542

loop_
_space_group_symop_operation_xyz
'x, y, z'
'-x, -y, -z'

loop_
_atom_site_type_symbol
_atom_site_label
_atom_site_fract_x
_atom_site_fract_y
_atom_site_fract_z
_atom_site_U_iso_or_equiv
_atom_site_adp_type
_atom_site_calc_flag
_atom_site_occupancy
_atom_site_disorder_assembly
_atom_site_disorder_group
Bi Bi1 0.50769(2) 0.39447(2) 0.17732(2) 0.01904(5) Uani d 1 . .
Cl Cl1 0.50021(11) 0.12800(10) 0.30547(8) 0.0342(2) Uani d 1 . .
Cl Cl2 0.53940(10) 0.53069(11) 0.33900(8) 0.0316(2) Uani d 1 . .
Cl Cl3 0.80433(10) 0.36762(11) 0.14781(9) 0.0311(2) Uani d 1 . .
Cl Cl4 0.19902(10) 0.42985(10) 0.20710(8) 0.0275(2) Uani d 1 . .
Cl Cl5 0.47878(12) 0.29835(11) -0.02343(8) 0.0339(2) Uani d 1 . .
N N1 0.1469(3) 0.6424(3) 0.3902(2) 0.0236(7) Uani d 1 . .
H H1 0.190004 0.588325 0.345739 0.028 Uiso calc 1 . .
N N2 -0.0854(3) 0.5797(3) 0.3363(2) 0.0241(7) Uani d 1 . .
H H21 -0.037783 0.526435 0.293025 0.029 Uiso calc 1 . .
H H22 -0.185334 0.584809 0.339472 0.029 Uiso calc 1 . .
C C1 -0.0069(4) 0.6519(4) 0.3964(3) 0.0201(7) Uani d 1 . .
C C2 -0.0762(4) 0.7402(4) 0.4683(3) 0.0220(8) Uani d 1 . .
C C3 0.0177(4) 0.8060(4) 0.5287(3) 0.0270(8) Uani d 1 . .
H H31 -0.026500 0.862991 0.578447 0.032 Uiso calc 1 . .
C C4 0.1757(4) 0.7925(4) 0.5199(3) 0.0314(9) Uani d 1 . .
H H4 0.238106 0.839019 0.562910 0.038 Uiso calc 1 . .
C C5 0.2381(4) 0.7110(4) 0.4482(3) 0.0296(9) Uani d 1 . .
H H5 0.345384 0.702426 0.438924 0.036 Uiso calc 1 . .
C C6 -0.2452(4) 0.7578(4) 0.4745(3) 0.0290(9) Uani d 1 . .
H H61 -0.280318 0.809261 0.401056 0.044 Uiso calc 1 . .
H H62 -0.274901 0.818780 0.528682 0.044 Uiso calc 1 . .
H H63 -0.291321 0.656853 0.497726 0.044 Uiso calc 1 . .
N N3 0.1583(4) 0.8106(4) 0.0943(3) 0.0449(10) Uani d 1 . .
H H3 0.207612 0.748010 0.059175 0.054 Uiso calc 1 . .
N N4 -0.0581(4) 0.7233(4) 0.0399(3) 0.0435(9) Uani d 1 . .
H H41 -0.002586 0.663843 0.005540 0.052 Uiso calc 1 . .
H H42 -0.157750 0.722971 0.038404 0.052 Uiso calc 1 . .
C C7 0.0078(5) 0.8122(4) 0.0933(3) 0.0361(9) Uani d 1 . .
C C8 -0.0776(5) 0.9127(4) 0.1492(3) 0.0274(8) Uani d 1 . .
C C9 0.0085(5) 1.0004(5) 0.1983(4) 0.0380(10) Uani d 1 . .
H H9 -0.043656 1.069626 0.235317 0.046 Uiso calc 1 . .
C C10 0.1659(6) 0.9968(5) 0.1985(4) 0.0499(12) Uani d 1 . .
H H10 0.218704 1.061239 0.234552 0.060 Uiso calc 1 . .
C C11 0.2436(6) 0.8974(5) 0.1452(4) 0.0447(11) Uani d 1 . .
H H11 0.351336 0.889422 0.143717 0.054 Uiso calc 1 . .
C C12 -0.2428(5) 0.9150(5) 0.1498(4) 0.0398(10) Uani d 1 . .
H H121 -0.275546 0.939059 0.072959 0.060 Uiso calc 1 . .
H H122 -0.282958 0.992859 0.188067 0.060 Uiso calc 1 . .
H H123 -0.281062 0.814759 0.188748 0.060 Uiso calc 1 . .

loop_
_atom_site_aniso_label
_atom_site_aniso_U_11
_atom_site_aniso_U_22
_atom_site_aniso_U_33
_atom_site_aniso_U_12
_atom_site_aniso_U_13
_atom_site_aniso_U_23
Bi1 0.01407(8) 0.02466(8) 0.01962(8) -0.00037(5) -0.00009(5) -0.00777(5)
Cl1 0.0329(6) 0.0299(5) 0.0370(6) 0.0011(4) 0.0011(4) -0.0027(4)
Cl2 0.0246(5) 0.0464(6) 0.0298(5) -0.0023(4) -0.0013(4) -0.0209(4)
Cl3 0.0145(4) 0.0381(5) 0.0427(6) 0.0007(4) 0.0013(4) -0.0142(4)
Cl4 0.0141(4) 0.0353(5) 0.0360(6) 0.0007(4) -0.0006(4) -0.0143(4)
Cl5 0.0458(6) 0.0310(5) 0.0280(5) -0.0058(4) -0.0029(4) -0.0126(4)
N1 0.0229(17) 0.0233(15) 0.0240(17) 0.0039(13) 0.0030(13) -0.0054(12)
N2 0.0221(16) 0.0282(16) 0.0238(17) 0.0011(13) 0.0025(13) -0.0101(13)
C1 0.0217(19) 0.0178(17) 0.0170(18) 0.0010(14) 0.0022(14) 0.0032(13)
C2 0.026(2) 0.0184(17) 0.0192(19) 0.0037(15) 0.0026(15) -0.0012(13)
C3 0.034(2) 0.0233(19) 0.025(2) 0.0027(16) -0.0008(17) -0.0080(15)
C4 0.028(2) 0.029(2) 0.040(3) 0.0005(17) -0.0092(18) -0.0118(17)
C5 0.021(2) 0.027(2) 0.038(2) -0.0004(16) -0.0019(17) -0.0014(17)
C6 0.025(2) 0.031(2) 0.032(2) 0.0051(16) 0.0019(17) -0.0095(16)
N3 0.033(2) 0.035(2) 0.054(3) 0.0113(15) 0.0176(18) 0.0107(16)
N4 0.061(3) 0.0355(19) 0.036(2) -0.0048(18) 0.0116(18) -0.0150(16)
C7 0.047(2) 0.024(2) 0.032(2) -0.0013(17) 0.0063(19) 0.0032(16)
C8 0.034(2) 0.0230(18) 0.023(2) 0.0018(16) 0.0053(16) -0.0009(14)
C9 0.039(2) 0.033(2) 0.038(3) -0.0009(18) -0.003(2) 0.0019(18)
C10 0.052(3) 0.049(3) 0.045(3) -0.016(2) -0.015(2) 0.002(2)
C11 0.046(3) 0.036(2) 0.043(3) -0.002(2) 0.004(2) 0.0077(19)
C12 0.037(2) 0.043(3) 0.039(3) -0.001(2) 0.001(2) -0.010(2)

loop_
_atom_type_symbol
_atom_type_description
_atom_type_scat_dispersion_real
_atom_type_scat_dispersion_imag
_atom_type_scat_source
C C 0.0033 0.0016 'International Tables Vol C Tables 4.2.6.8 and 6.1.1.4'
H H 0.0000 0.0000 'International Tables Vol C Tables 4.2.6.8 and 6.1.1.4'
Bi Bi -4.1077 10.2566 'International Tables Vol C Tables 4.2.6.8 and 6.1.1.4'
Cl Cl 0.1484 0.1585 'International Tables Vol C Tables 4.2.6.8 and 6.1.1.4'
N N 0.0061 0.0033 'International Tables Vol C Tables 4.2.6.8 and 6.1.1.4'

loop_
_exptl_crystal_face_index_h
_exptl_crystal_face_index_k
_exptl_crystal_face_index_l
_exptl_crystal_face_perp_dist
1 0 0 0.0525
-1 0 0 0.0213
0 -3 -5 0.1295
2 4 5 0.0990
-1 1 5 0.0786
-1 0 -5 0.0472
1 4 -5 0.0573
-1 -5 5 0.0687

loop_
_geom_angle_atom_site_label_1
_geom_angle_atom_site_label_2
_geom_angle_atom_site_label_3
_geom_angle_site_symmetry_1
_geom_angle_site_symmetry_3
_geom_angle
_geom_angle_publ_flag
Cl1 Bi1 Cl2 . . 93.93(3) ?
Cl1 Bi1 Cl3 . . 90.08(3) ?
Cl2 Bi1 Cl3 . . 91.38(3) ?
Cl1 Bi1 Cl4 . . 91.13(3) ?
Cl2 Bi1 Cl4 . . 87.92(3) ?
Cl3 Bi1 Cl4 . . 178.64(3) ?
Cl1 Bi1 Cl5 . . 96.18(3) ?
Cl2 Bi1 Cl5 . . 169.86(3) ?
Cl3 Bi1 Cl5 . . 87.88(3) ?
Cl4 Bi1 Cl5 . . 92.59(3) ?
Cl1 Bi1 Cl5 . 2_665 178.47(3) ?
Cl2 Bi1 Cl5 . 2_665 87.27(3) ?
Cl3 Bi1 Cl5 . 2_665 88.94(3) ?
Cl4 Bi1 Cl5 . 2_665 89.86(3) ?
Cl5 Bi1 Cl5 . 2_665 82.60(3) ?
Bi1 Cl5 Bi1 . 2_665 97.40(3) y
C5 N1 C1 . . 124.0(3) ?
C5 N1 H1 . . 118.0 ?
C1 N1 H1 . . 118.0 ?
C1 N2 H21 . . 120.0 ?
C1 N2 H22 . . 120.0 ?
H21 N2 H22 . . 120.0 ?
N2 C1 N1 . . 119.0(3) ?
N2 C1 C2 . . 123.1(3) ?
N1 C1 C2 . . 117.9(3) ?
C3 C2 C1 . . 117.5(3) ?
C3 C2 C6 . . 123.1(3) ?
C1 C2 C6 . . 119.5(3) ?
C2 C3 C4 . . 122.6(3) ?
C2 C3 H31 . . 118.7 ?
C4 C3 H31 . . 118.7 ?
C5 C4 C3 . . 118.3(4) ?
C5 C4 H4 . . 120.8 ?
C3 C4 H4 . . 120.8 ?
N1 C5 C4 . . 119.7(3) ?
N1 C5 H5 . . 120.1 ?
C4 C5 H5 . . 120.1 ?
C2 C6 H61 . . 109.5 ?
C2 C6 H62 . . 109.5 ?
H61 C6 H62 . . 109.5 ?
C2 C6 H63 . . 109.5 ?
H61 C6 H63 . . 109.5 ?
H62 C6 H63 . . 109.5 ?
C7 N3 C11 . . 125.8(4) ?
C7 N3 H3 . . 117.1 ?
C11 N3 H3 . . 117.1 ?
C7 N4 H41 . . 120.0 ?
C7 N4 H42 . . 120.0 ?
H41 N4 H42 . . 120.0 ?
N4 C7 N3 . . 118.8(4) ?
N4 C7 C8 . . 122.1(4) ?
N3 C7 C8 . . 119.1(4) ?
C9 C8 C7 . . 114.6(4) ?
C9 C8 C12 . . 125.5(4) ?
C7 C8 C12 . . 119.8(4) ?
C8 C9 C10 . . 125.4(4) ?
C8 C9 H9 . . 117.3 ?
C10 C9 H9 . . 117.3 ?
C11 C10 C9 . . 118.2(5) ?
C11 C10 H10 . . 120.9 ?
C9 C10 H10 . . 120.9 ?
N3 C11 C10 . . 116.8(4) ?
N3 C11 H11 . . 121.6 ?
C10 C11 H11 . . 121.6 ?
C8 C12 H121 . . 109.5 ?
C8 C12 H122 . . 109.5 ?
H121 C12 H122 . . 109.5 ?
C8 C12 H123 . . 109.5 ?
H121 C12 H123 . . 109.5 ?
H122 C12 H123 . . 109.5 ?

loop_
_geom_bond_atom_site_label_1
_geom_bond_atom_site_label_2
_geom_bond_site_symmetry_2
_geom_bond_distance
_geom_bond_publ_flag
Bi1 Cl1 . 2.5533(10) y
Bi1 Cl2 . 2.5992(9) y
Bi1 Cl3 . 2.6342(9) y
Bi1 Cl4 . 2.7471(8) y
Bi1 Cl5 . 2.8300(9) y
Bi1 Cl5 2_665 2.9760(10) y
N1 C5 . 1.351(5) ?
N1 C1 . 1.356(4) ?
N1 H1 . 0.8800 ?
N2 C1 . 1.323(4) y
N2 H21 . 0.8800 ?
N2 H22 . 0.8800 ?
C1 C2 . 1.426(5) ?
C2 C3 . 1.372(5) ?
C2 C6 . 1.494(5) ?
C3 C4 . 1.396(5) ?
C3 H31 . 0.9500 ?
C4 C5 . 1.360(5) ?
C4 H4 . 0.9500 ?
C5 H5 . 0.9500 ?
C6 H61 . 0.9800 ?
C6 H62 . 0.9800 ?
C6 H63 . 0.9800 ?
N3 C7 . 1.327(5) ?
N3 C11 . 1.368(6) ?
N3 H3 . 0.8800 ?
N4 C7 . 1.310(5) y
N4 H41 . 0.8800 ?
N4 H42 . 0.8800 ?
C7 C8 . 1.435(5) ?
C8 C9 . 1.364(6) ?
C8 C12 . 1.455(6) ?
C9 C10 . 1.387(6) ?
C9 H9 . 0.9500 ?
C10 C11 . 1.377(6) ?
C10 H10 . 0.9500 ?
C11 H11 . 0.9500 ?
C12 H121 . 0.9800 ?
C12 H122 . 0.9800 ?
C12 H123 . 0.9800 ?

loop_
_geom_hbond_atom_site_label_D
_geom_hbond_atom_site_label_H
_geom_hbond_atom_site_label_A
_geom_hbond_site_symmetry_A
_geom_hbond_distance_DH
_geom_hbond_distance_HA
_geom_hbond_distance_DA
_geom_hbond_angle_DHA
_geom_hbond_publ_flag
N1 H1 Cl4 . 0.88 2.46 3.287(3) 156 yes
N2 H21 Cl4 . 0.88 2.52 3.324(3) 153 yes
N2 H22 Cl2 1_455 0.88 2.49 3.345(3) 165 yes
N3 H3 Cl5 2_665 0.88 2.81 3.451(4) 131 yes
N4 H41 Cl3 2_665 0.88 2.57 3.360(3) 150 yes
N4 H42 Cl5 2_565 0.88 2.86 3.737(4) 175 yes

loop_
_geom_torsion_atom_site_label_1
_geom_torsion_atom_site_label_2
_geom_torsion_atom_site_label_3
_geom_torsion_atom_site_label_4
_geom_torsion_site_symmetry_1
_geom_torsion_site_symmetry_2
_geom_torsion_site_symmetry_3
_geom_torsion_site_symmetry_4
_geom_torsion
_geom_torsion_publ_flag
C5 N1 C1 N2 . . . . -179.8(3) ?
C5 N1 C1 C2 . . . . 0.2(5) ?
N2 C1 C2 C3 . . . . 178.2(3) ?
N1 C1 C2 C3 . . . . -1.8(5) ?
N2 C1 C2 C6 . . . . -2.1(5) ?
N1 C1 C2 C6 . . . . 177.9(3) ?
C1 C2 C3 C4 . . . . 1.6(5) ?
C6 C2 C3 C4 . . . . -178.1(3) ?
C2 C3 C4 C5 . . . . 0.2(6) ?
C1 N1 C5 C4 . . . . 1.6(6) ?
C3 C4 C5 N1 . . . . -1.8(6) ?
C11 N3 C7 N4 . . . . 179.3(4) ?
C11 N3 C7 C8 . . . . 0.2(6) ?
N4 C7 C8 C9 . . . . -178.4(4) ?
N3 C7 C8 C9 . . . . 0.7(6) ?
N4 C7 C8 C12 . . . . 1.5(6) ?
N3 C7 C8 C12 . . . . -179.4(4) ?
C7 C8 C9 C10 . . . . -0.9(6) ?
C12 C8 C9 C10 . . . . 179.3(4) ?
C8 C9 C10 C11 . . . . 0.1(7) ?
C7 N3 C11 C10 . . . . -1.0(7) ?
C9 C10 C11 N3 . . . . 0.9(6) ?

_cod_database_fobs_code 2022114
